data_4315320
loop_
_publ_author_name
'Joanne Ledger'
'Ramamoorthy Boomishankar'
'Alexander Steiner'

_publ_section_title
;
 Aqueous Chemistry of Chlorocyclophosphazenes: Phosphates {PO2},
 Phosphamides {P(O)NHR}, and the first Phosphites {PHO} and Pyrophosphates
 {(PO)2O} of These Heterocycles
;
_journal_name_full 'Inorganic Chemistry'
_journal_page_first 3896
_journal_page_last 3904
_journal_paper_doi 10.1021/ic100076t
_journal_volume 49
_journal_year 2010
_chemical_formula_sum 'C14 H32 Cl2 N7 P3'
_chemical_formula_weight 462.28
_chemical_name_systematic
; 
 ? 
;
_space_group_IT_number 14
_symmetry_cell_setting monoclinic
_symmetry_space_group_name_Hall '-P 2ybc'
_symmetry_space_group_name_H-M 'P 1 21/c 1'
_atom_sites_solution_hydrogens geom
_atom_sites_solution_primary direct
_atom_sites_solution_secondary difmap
_audit_creation_method SHELXL-97
_cell_angle_alpha 90.00
_cell_angle_beta 115.7929(7)
_cell_angle_gamma 90.00
_cell_formula_units_Z 8
_cell_length_a 21.9641(10)
_cell_length_b 10.9333(5)
_cell_length_c 19.9347(9)
_cell_measurement_temperature 100(2)
_cell_volume 4310.2(3)
_computing_structure_refinement 'SHELXL-97 (Sheldrick, 1997)'
_computing_structure_solution 'SHELXS-97 (Sheldrick, 1990)'
_diffrn_ambient_temperature 100(2)
_diffrn_measured_fraction_theta_full 0.992
_diffrn_measured_fraction_theta_max 0.992
_diffrn_measurement_device_type 'Bruker Smart Apex'
_diffrn_measurement_method /w
_diffrn_radiation_monochromator graphite
_diffrn_radiation_source 'fine-focus sealed tube'
_diffrn_radiation_type MoK\a
_diffrn_radiation_wavelength 0.71073
_diffrn_reflns_av_R_equivalents 0.0355
_diffrn_reflns_av_sigmaI/netI 0.0283
_diffrn_reflns_limit_h_max 25
_diffrn_reflns_limit_h_min -26
_diffrn_reflns_limit_k_max 13
_diffrn_reflns_limit_k_min -10
_diffrn_reflns_limit_l_max 21
_diffrn_reflns_limit_l_min -23
_diffrn_reflns_number 21916
_diffrn_reflns_theta_full 25.03
_diffrn_reflns_theta_max 25.03
_diffrn_reflns_theta_min 4.09
_exptl_absorpt_coefficient_mu 0.539
_exptl_absorpt_correction_type none
_exptl_crystal_colour colourless
_exptl_crystal_density_diffrn 1.425
_exptl_crystal_density_method 'not measured'
_exptl_crystal_description prism
_exptl_crystal_F_000 1952
_exptl_crystal_size_max 0.4
_exptl_crystal_size_mid 0.4
_exptl_crystal_size_min 0.3
_refine_diff_density_max 0.461
_refine_diff_density_min -0.288
_refine_diff_density_rms 0.055
_refine_ls_extinction_method none
_refine_ls_goodness_of_fit_ref 1.058
_refine_ls_hydrogen_treatment mixed
_refine_ls_matrix_type full
_refine_ls_number_parameters 477
_refine_ls_number_reflns 7546
_refine_ls_number_restraints 0
_refine_ls_restrained_S_all 1.058
_refine_ls_R_factor_all 0.0294
_refine_ls_R_factor_gt 0.0264
_refine_ls_shift/su_max 0.002
_refine_ls_shift/su_mean 0.000
_refine_ls_structure_factor_coef Fsqd
_refine_ls_weighting_details 'calc w=1/[\s^2^(Fo^2^)+(0.0459P)^2^+0.7684P] where P=(Fo^2^+2Fc^2^)/3'
_refine_ls_weighting_scheme calc
_refine_ls_wR_factor_gt 0.0759
_refine_ls_wR_factor_ref 0.0773
_reflns_number_gt 6789
_reflns_number_total 7546
_reflns_threshold_expression >2sigma(I)
_cod_data_source_file ic100076t_si_002_3.cif
_cod_data_source_block bsr36c
_cod_database_code 4315320

loop_
_symmetry_equiv_pos_as_xyz
'x, y, z'
'-x, y+1/2, -z+1/2'
'-x, -y, -z'
'x, -y-1/2, z-1/2'

loop_
_atom_site_label
_atom_site_type_symbol
_atom_site_fract_x
_atom_site_fract_y
_atom_site_fract_z
_atom_site_U_iso_or_equiv
_atom_site_adp_type
_atom_site_occupancy
_atom_site_symmetry_multiplicity
_atom_site_calc_flag
_atom_site_refinement_flags
_atom_site_disorder_assembly
_atom_site_disorder_group
Cl11 Cl 0.039480(19) 0.80868(3) 0.37756(2) 0.01927(10) Uani 1 1 d . . .
Cl12 Cl 0.15243(2) 0.61391(4) 0.42053(2) 0.02160(10) Uani 1 1 d . . .
P11 P 0.115740(19) 0.73822(3) 0.47087(2) 0.01331(10) Uani 1 1 d . . .
P12 P 0.202891(19) 0.86868(3) 0.59658(2) 0.01283(10) Uani 1 1 d . . .
P13 P 0.118071(19) 0.68067(3) 0.60606(2) 0.01240(10) Uani 1 1 d . . .
N11 N 0.08382(6) 0.66690(11) 0.51571(7) 0.0160(3) Uani 1 1 d . . .
N12 N 0.16999(6) 0.84026(11) 0.50709(7) 0.0167(3) Uani 1 1 d . . .
N13 N 0.18031(6) 0.77126(11) 0.64081(7) 0.0143(3) Uani 1 1 d . . .
N14 N 0.18490(6) 1.00864(11) 0.61254(7) 0.0156(3) Uani 1 1 d . . .
N15 N 0.28579(6) 0.86948(11) 0.63125(7) 0.0158(3) Uani 1 1 d . . .
N16 N 0.05703(6) 0.72291(11) 0.62898(7) 0.0151(3) Uani 1 1 d . . .
N17 N 0.14171(6) 0.54325(11) 0.64471(7) 0.0153(3) Uani 1 1 d . . .
C11 C 0.07640(8) 1.10023(15) 0.51640(9) 0.0240(4) Uani 1 1 d . . .
H11A H 0.0996 1.1764 0.5157 0.036 Uiso 1 1 calc R . .
H11B H 0.0299 1.1185 0.5077 0.036 Uiso 1 1 calc R . .
H11C H 0.0758 1.0455 0.4772 0.036 Uiso 1 1 calc R . .
C12 C 0.11351(7) 1.03852(14) 0.59192(9) 0.0182(3) Uani 1 1 d . . .
H12A H 0.1115 1.0929 0.6306 0.022 Uiso 1 1 calc R . .
H12B H 0.0894 0.9621 0.5919 0.022 Uiso 1 1 calc R . .
C13 C 0.22667(8) 1.11335(14) 0.61142(9) 0.0195(3) Uani 1 1 d . . .
H13A H 0.2113 1.1882 0.6274 0.023 Uiso 1 1 calc R . .
H13B H 0.2214 1.1265 0.5600 0.023 Uiso 1 1 calc R . .
C14 C 0.30032(8) 1.09011(14) 0.66286(9) 0.0176(3) Uani 1 1 d . . .
H14A H 0.3274 1.1628 0.6633 0.021 Uiso 1 1 calc R . .
H14B H 0.3054 1.0770 0.7142 0.021 Uiso 1 1 calc R . .
C15 C 0.32660(8) 0.97952(14) 0.63826(9) 0.0174(3) Uani 1 1 d . . .
H15A H 0.3267 0.9971 0.5896 0.021 Uiso 1 1 calc R . .
H15B H 0.3738 0.9637 0.6748 0.021 Uiso 1 1 calc R . .
C16 C 0.31799(8) 0.75545(14) 0.62291(9) 0.0179(3) Uani 1 1 d . . .
H16A H 0.3445 0.7730 0.5946 0.021 Uiso 1 1 calc R . .
H16B H 0.2824 0.6955 0.5940 0.021 Uiso 1 1 calc R . .
C17 C 0.36389(9) 0.70049(16) 0.69725(10) 0.0265(4) Uani 1 1 d . . .
H17A H 0.3990 0.7598 0.7262 0.040 Uiso 1 1 calc R . .
H17B H 0.3851 0.6265 0.6894 0.040 Uiso 1 1 calc R . .
H17C H 0.3374 0.6795 0.7245 0.040 Uiso 1 1 calc R . .
C21 C 0.02335(8) 0.87382(16) 0.69925(10) 0.0252(4) Uani 1 1 d . . .
H21A H 0.0171 0.9365 0.6617 0.038 Uiso 1 1 calc R . .
H21B H 0.0381 0.9126 0.7482 0.038 Uiso 1 1 calc R . .
H21C H -0.0195 0.8310 0.6863 0.038 Uiso 1 1 calc R . .
C22 C 0.07649(8) 0.78304(14) 0.70175(9) 0.0179(3) Uani 1 1 d . . .
H22A H 0.1201 0.8261 0.7164 0.022 Uiso 1 1 calc R . .
H22B H 0.0829 0.7201 0.7400 0.022 Uiso 1 1 calc R . .
C23 C 0.00410(8) 0.62800(14) 0.61116(9) 0.0189(3) Uani 1 1 d . . .
H23A H -0.0162 0.6104 0.5571 0.023 Uiso 1 1 calc R . .
H23B H -0.0321 0.6590 0.6236 0.023 Uiso 1 1 calc R . .
C24 C 0.03334(8) 0.51030(15) 0.65457(10) 0.0218(4) Uani 1 1 d . . .
H24A H 0.0536 0.5279 0.7087 0.026 Uiso 1 1 calc R . .
H24B H -0.0035 0.4501 0.6435 0.026 Uiso 1 1 calc R . .
C25 C 0.08677(8) 0.45631(14) 0.63426(9) 0.0207(4) Uani 1 1 d . . .
H25A H 0.1064 0.3830 0.6654 0.025 Uiso 1 1 calc R . .
H25B H 0.0650 0.4298 0.5815 0.025 Uiso 1 1 calc R . .
C26 C 0.19739(8) 0.48446(14) 0.63359(9) 0.0182(3) Uani 1 1 d . . .
H26A H 0.2212 0.5471 0.6180 0.022 Uiso 1 1 calc R . .
H26B H 0.1782 0.4232 0.5931 0.022 Uiso 1 1 calc R . .
C27 C 0.24745(8) 0.42232(15) 0.70380(9) 0.0234(4) Uani 1 1 d . . .
H27A H 0.2697 0.4839 0.7426 0.035 Uiso 1 1 calc R . .
H27B H 0.2815 0.3791 0.6933 0.035 Uiso 1 1 calc R . .
H27C H 0.2236 0.3637 0.7210 0.035 Uiso 1 1 calc R . .
Cl21 Cl 0.451704(19) 0.28688(3) 1.13711(2) 0.01880(10) Uani 1 1 d . . .
Cl22 Cl 0.34431(2) 0.08155(4) 1.08411(2) 0.02221(10) Uani 1 1 d . . .
P21 P 0.380380(19) 0.21683(3) 1.04015(2) 0.01286(10) Uani 1 1 d . . .
P22 P 0.295266(19) 0.35034(3) 0.91571(2) 0.01271(10) Uani 1 1 d . . .
P23 P 0.386604(19) 0.17573(3) 0.90683(2) 0.01229(10) Uani 1 1 d . . .
N21 N 0.41747(6) 0.15726(11) 0.99682(7) 0.0151(3) Uani 1 1 d . . .
N22 N 0.32288(6) 0.31321(11) 1.00363(7) 0.0157(3) Uani 1 1 d . . .
N23 N 0.32239(6) 0.26149(11) 0.87162(7) 0.0140(3) Uani 1 1 d . . .
N24 N 0.31533(6) 0.49469(11) 0.90893(7) 0.0151(3) Uani 1 1 d . . .
N25 N 0.21243(6) 0.34823(11) 0.87430(7) 0.0168(3) Uani 1 1 d . . .
N26 N 0.44798(6) 0.22946(11) 0.88770(7) 0.0150(3) Uani 1 1 d . . .
N27 N 0.36693(6) 0.03964(11) 0.86565(7) 0.0150(3) Uani 1 1 d . . .
C31 C 0.41270(9) 0.62544(16) 0.92145(11) 0.0316(4) Uani 1 1 d . . .
H31A H 0.4028 0.6076 0.8695 0.047 Uiso 1 1 calc R . .
H31B H 0.4616 0.6354 0.9507 0.047 Uiso 1 1 calc R . .
H31C H 0.3896 0.7010 0.9236 0.047 Uiso 1 1 calc R . .
C32 C 0.38812(7) 0.52089(14) 0.95304(9) 0.0193(3) Uani 1 1 d . . .
H32A H 0.4145 0.4465 0.9548 0.023 Uiso 1 1 calc R . .
H32B H 0.3965 0.5411 1.0048 0.023 Uiso 1 1 calc R . .
C33 C 0.27082(8) 0.59198(14) 0.91399(9) 0.0188(3) Uani 1 1 d . . .
H33A H 0.2867 0.6725 0.9052 0.023 Uiso 1 1 calc R . .
H33B H 0.2730 0.5925 0.9646 0.023 Uiso 1 1 calc R . .
C34 C 0.19871(8) 0.57168(14) 0.85728(9) 0.0187(3) Uani 1 1 d . . .
H34A H 0.1969 0.5682 0.8068 0.022 Uiso 1 1 calc R . .
H34B H 0.1705 0.6413 0.8587 0.022 Uiso 1 1 calc R . .
C35 C 0.17076(8) 0.45421(14) 0.87266(9) 0.0191(3) Uani 1 1 d . . .
H35A H 0.1687 0.4610 0.9212 0.023 Uiso 1 1 calc R . .
H35B H 0.1241 0.4417 0.8336 0.023 Uiso 1 1 calc R . .
C36 C 0.18059(8) 0.22929(14) 0.87437(9) 0.0202(4) Uani 1 1 d . . .
H36A H 0.1500 0.2390 0.8986 0.024 Uiso 1 1 calc R . .
H36B H 0.2161 0.1697 0.9039 0.024 Uiso 1 1 calc R . .
C37 C 0.14097(10) 0.17990(17) 0.79672(11) 0.0331(4) Uani 1 1 d . . .
H37A H 0.1059 0.2388 0.7672 0.050 Uiso 1 1 calc R . .
H37B H 0.1197 0.1023 0.7992 0.050 Uiso 1 1 calc R . .
H37C H 0.1715 0.1665 0.7733 0.050 Uiso 1 1 calc R . .
C41 C 0.48461(9) 0.39711(16) 0.82964(11) 0.0293(4) Uani 1 1 d . . .
H41A H 0.4956 0.4469 0.8743 0.044 Uiso 1 1 calc R . .
H41B H 0.4691 0.4504 0.7858 0.044 Uiso 1 1 calc R . .
H41C H 0.5250 0.3524 0.8345 0.044 Uiso 1 1 calc R . .
C42 C 0.42924(8) 0.30699(14) 0.82087(9) 0.0184(3) Uani 1 1 d . . .
H42A H 0.3873 0.3525 0.8115 0.022 Uiso 1 1 calc R . .
H42B H 0.4199 0.2542 0.7771 0.022 Uiso 1 1 calc R . .
C43 C 0.50100(8) 0.13780(14) 0.89875(9) 0.0184(3) Uani 1 1 d . . .
H43A H 0.5209 0.1086 0.9510 0.022 Uiso 1 1 calc R . .
H43B H 0.5375 0.1762 0.8895 0.022 Uiso 1 1 calc R . .
C44 C 0.47180(8) 0.02961(15) 0.84619(9) 0.0203(4) Uani 1 1 d . . .
H44A H 0.4492 0.0593 0.7941 0.024 Uiso 1 1 calc R . .
H44B H 0.5088 -0.0262 0.8504 0.024 Uiso 1 1 calc R . .
C45 C 0.42125(8) -0.03927(14) 0.86520(9) 0.0190(3) Uani 1 1 d . . .
H45A H 0.4008 -0.1057 0.8284 0.023 Uiso 1 1 calc R . .
H45B H 0.4455 -0.0774 0.9149 0.023 Uiso 1 1 calc R . .
C46 C 0.31647(8) -0.02962(14) 0.88122(9) 0.0177(3) Uani 1 1 d . . .
H46A H 0.2909 0.0281 0.8977 0.021 Uiso 1 1 calc R . .
H46B H 0.3404 -0.0877 0.9225 0.021 Uiso 1 1 calc R . .
C47 C 0.26735(8) -0.09969(16) 0.81420(9) 0.0241(4) Uani 1 1 d . . .
H47A H 0.2418 -0.0423 0.7740 0.036 Uiso 1 1 calc R . .
H47B H 0.2360 -0.1456 0.8277 0.036 Uiso 1 1 calc R . .
H47C H 0.2923 -0.1566 0.7974 0.036 Uiso 1 1 calc R . .

loop_
_atom_site_aniso_label
_atom_site_aniso_U_11
_atom_site_aniso_U_22
_atom_site_aniso_U_33
_atom_site_aniso_U_23
_atom_site_aniso_U_13
_atom_site_aniso_U_12
Cl11 0.0192(2) 0.0190(2) 0.0159(2) 0.00300(15) 0.00417(16) 0.00003(15)
Cl12 0.0244(2) 0.0202(2) 0.0246(2) -0.00428(16) 0.01468(18) 0.00058(16)
P11 0.0142(2) 0.0134(2) 0.0125(2) 0.00008(15) 0.00599(17) -0.00119(15)
P12 0.0121(2) 0.0122(2) 0.0143(2) -0.00019(15) 0.00594(17) -0.00147(15)
P13 0.0125(2) 0.0120(2) 0.0133(2) 0.00100(15) 0.00618(17) -0.00086(15)
N11 0.0164(7) 0.0163(7) 0.0148(7) -0.0009(5) 0.0063(6) -0.0046(5)
N12 0.0181(7) 0.0165(7) 0.0168(7) 0.0000(5) 0.0088(6) -0.0040(5)
N13 0.0139(6) 0.0152(7) 0.0137(7) 0.0001(5) 0.0058(6) -0.0007(5)
N14 0.0130(6) 0.0131(6) 0.0204(7) -0.0003(5) 0.0069(6) -0.0010(5)
N15 0.0136(7) 0.0122(6) 0.0224(7) -0.0017(5) 0.0086(6) -0.0017(5)
N16 0.0130(7) 0.0166(7) 0.0161(7) -0.0001(5) 0.0068(6) -0.0009(5)
N17 0.0166(7) 0.0129(6) 0.0183(7) 0.0024(5) 0.0094(6) 0.0004(5)
C11 0.0191(9) 0.0241(9) 0.0252(9) 0.0026(7) 0.0061(8) 0.0041(7)
C12 0.0155(8) 0.0170(8) 0.0228(9) -0.0006(6) 0.0089(7) 0.0014(6)
C13 0.0197(8) 0.0125(8) 0.0251(9) -0.0002(6) 0.0086(7) -0.0032(6)
C14 0.0174(8) 0.0163(8) 0.0189(8) -0.0018(6) 0.0075(7) -0.0052(6)
C15 0.0148(8) 0.0192(8) 0.0195(8) -0.0002(6) 0.0085(7) -0.0042(6)
C16 0.0146(8) 0.0180(8) 0.0224(9) -0.0043(6) 0.0094(7) 0.0005(6)
C17 0.0291(10) 0.0218(9) 0.0263(10) -0.0013(7) 0.0098(8) 0.0067(7)
C21 0.0241(9) 0.0264(9) 0.0273(10) -0.0024(7) 0.0132(8) 0.0045(7)
C22 0.0156(8) 0.0215(8) 0.0164(8) -0.0004(6) 0.0068(7) 0.0006(6)
C23 0.0143(8) 0.0227(9) 0.0202(9) -0.0005(7) 0.0079(7) -0.0042(6)
C24 0.0205(9) 0.0217(9) 0.0245(9) 0.0019(7) 0.0110(8) -0.0076(7)
C25 0.0229(9) 0.0156(8) 0.0234(9) 0.0010(7) 0.0099(7) -0.0040(7)
C26 0.0216(8) 0.0155(8) 0.0210(9) 0.0017(6) 0.0128(7) 0.0034(6)
C27 0.0237(9) 0.0252(9) 0.0227(9) 0.0010(7) 0.0113(8) 0.0061(7)
Cl21 0.0178(2) 0.0211(2) 0.0155(2) -0.00363(15) 0.00539(16) 0.00022(15)
Cl22 0.0245(2) 0.0190(2) 0.0279(2) 0.00605(16) 0.01583(19) -0.00065(16)
P21 0.0138(2) 0.0125(2) 0.0130(2) 0.00069(15) 0.00650(17) 0.00082(15)
P22 0.0116(2) 0.0124(2) 0.0146(2) 0.00077(15) 0.00616(17) 0.00173(15)
P23 0.0126(2) 0.0117(2) 0.0134(2) -0.00032(15) 0.00644(17) 0.00077(15)
N21 0.0151(7) 0.0155(7) 0.0145(7) 0.0014(5) 0.0062(6) 0.0046(5)
N22 0.0178(7) 0.0162(7) 0.0157(7) 0.0016(5) 0.0096(6) 0.0039(5)
N23 0.0139(6) 0.0141(6) 0.0143(7) 0.0002(5) 0.0065(5) 0.0008(5)
N24 0.0129(6) 0.0115(6) 0.0202(7) 0.0012(5) 0.0065(6) 0.0014(5)
N25 0.0141(7) 0.0147(7) 0.0223(7) 0.0010(5) 0.0086(6) 0.0013(5)
N26 0.0132(6) 0.0163(7) 0.0165(7) 0.0007(5) 0.0073(6) 0.0006(5)
N27 0.0163(7) 0.0129(6) 0.0177(7) -0.0022(5) 0.0092(6) -0.0004(5)
C31 0.0225(9) 0.0235(9) 0.0480(12) 0.0061(8) 0.0148(9) -0.0024(7)
C32 0.0155(8) 0.0173(8) 0.0228(9) -0.0006(7) 0.0063(7) -0.0003(6)
C33 0.0204(8) 0.0140(8) 0.0225(9) -0.0004(6) 0.0099(7) 0.0039(6)
C34 0.0187(8) 0.0182(8) 0.0193(8) 0.0018(6) 0.0083(7) 0.0068(6)
C35 0.0137(8) 0.0229(9) 0.0215(9) -0.0006(7) 0.0082(7) 0.0057(7)
C36 0.0140(8) 0.0212(9) 0.0259(9) 0.0037(7) 0.0093(7) -0.0011(6)
C37 0.0349(11) 0.0264(10) 0.0339(11) -0.0031(8) 0.0113(9) -0.0117(8)
C41 0.0243(9) 0.0267(9) 0.0386(11) 0.0083(8) 0.0153(9) -0.0020(8)
C42 0.0184(8) 0.0178(8) 0.0196(9) 0.0028(6) 0.0088(7) 0.0000(6)
C43 0.0137(8) 0.0217(9) 0.0207(9) 0.0027(7) 0.0085(7) 0.0042(6)
C44 0.0199(8) 0.0208(8) 0.0227(9) 0.0006(7) 0.0115(7) 0.0069(7)
C45 0.0214(8) 0.0153(8) 0.0219(9) -0.0004(6) 0.0108(7) 0.0037(6)
C46 0.0209(8) 0.0147(8) 0.0212(8) -0.0005(6) 0.0125(7) -0.0023(6)
C47 0.0246(9) 0.0249(9) 0.0232(9) -0.0023(7) 0.0107(8) -0.0077(7)

loop_
_atom_type_symbol
_atom_type_description
_atom_type_scat_dispersion_real
_atom_type_scat_dispersion_imag
_atom_type_scat_source
C C 0.0033 0.0016 'International Tables Vol C Tables 4.2.6.8 and 6.1.1.4'
H H 0.0000 0.0000 'International Tables Vol C Tables 4.2.6.8 and 6.1.1.4'
N N 0.0061 0.0033 'International Tables Vol C Tables 4.2.6.8 and 6.1.1.4'
P P 0.1023 0.0942 'International Tables Vol C Tables 4.2.6.8 and 6.1.1.4'
Cl Cl 0.1484 0.1585 'International Tables Vol C Tables 4.2.6.8 and 6.1.1.4'

loop_
_geom_angle_atom_site_label_1
_geom_angle_atom_site_label_2
_geom_angle_atom_site_label_3
_geom_angle
_geom_angle_site_symmetry_1
_geom_angle_site_symmetry_3
_geom_angle_publ_flag
N12 P11 N11 122.28(7) . . ?
N12 P11 Cl11 108.11(5) . . ?
N11 P11 Cl11 108.40(5) . . ?
N12 P11 Cl12 108.45(5) . . ?
N11 P11 Cl12 108.58(5) . . ?
Cl11 P11 Cl12 98.38(2) . . ?
N13 P12 N12 112.34(7) . . ?
N13 P12 N15 109.01(7) . . ?
N12 P12 N15 110.03(7) . . ?
N13 P12 N14 110.85(7) . . ?
N12 P12 N14 110.97(7) . . ?
N15 P12 N14 103.25(6) . . ?
N13 P13 N11 115.92(7) . . ?
N13 P13 N16 110.65(7) . . ?
N11 P13 N16 106.88(7) . . ?
N13 P13 N17 109.03(7) . . ?
N11 P13 N17 109.22(7) . . ?
N16 P13 N17 104.50(6) . . ?
P11 N11 P13 118.67(8) . . ?
P11 N12 P12 121.72(8) . . ?
P13 N13 P12 126.42(8) . . ?
C13 N14 C12 114.67(12) . . ?
C13 N14 P12 121.07(10) . . ?
C12 N14 P12 117.89(10) . . ?
C15 N15 C16 113.53(11) . . ?
C15 N15 P12 124.24(10) . . ?
C16 N15 P12 116.44(10) . . ?
C22 N16 C23 114.13(12) . . ?
C22 N16 P13 118.13(10) . . ?
C23 N16 P13 112.52(10) . . ?
C25 N17 C26 112.11(12) . . ?
C25 N17 P13 116.36(10) . . ?
C26 N17 P13 115.72(10) . . ?
N14 C12 C11 114.88(13) . . ?
N14 C13 C14 110.39(12) . . ?
C15 C14 C13 111.17(13) . . ?
N15 C15 C14 112.50(12) . . ?
N15 C16 C17 111.94(13) . . ?
N16 C22 C21 111.69(13) . . ?
N16 C23 C24 111.19(12) . . ?
C25 C24 C23 111.10(13) . . ?
N17 C25 C24 113.02(13) . . ?
N17 C26 C27 111.80(13) . . ?
N22 P21 N21 122.26(7) . . ?
N22 P21 Cl21 108.74(5) . . ?
N21 P21 Cl21 108.09(5) . . ?
N22 P21 Cl22 107.60(5) . . ?
N21 P21 Cl22 109.11(5) . . ?
Cl21 P21 Cl22 98.44(2) . . ?
N23 P22 N22 112.77(7) . . ?
N23 P22 N25 108.30(7) . . ?
N22 P22 N25 110.42(7) . . ?
N23 P22 N24 111.06(7) . . ?
N22 P22 N24 109.59(7) . . ?
N25 P22 N24 104.38(6) . . ?
N23 P23 N21 115.17(7) . . ?
N23 P23 N26 110.18(7) . . ?
N21 P23 N26 107.82(7) . . ?
N23 P23 N27 108.75(7) . . ?
N21 P23 N27 109.06(7) . . ?
N26 P23 N27 105.41(6) . . ?
P21 N21 P23 119.26(8) . . ?
P21 N22 P22 120.98(8) . . ?
P23 N23 P22 126.41(8) . . ?
C33 N24 C32 113.34(12) . . ?
C33 N24 P22 118.15(10) . . ?
C32 N24 P22 113.10(10) . . ?
C35 N25 C36 113.84(12) . . ?
C35 N25 P22 123.02(11) . . ?
C36 N25 P22 115.75(10) . . ?
C43 N26 C42 114.54(12) . . ?
C43 N26 P23 113.06(10) . . ?
C42 N26 P23 118.32(10) . . ?
C45 N27 C46 112.50(11) . . ?
C45 N27 P23 119.28(10) . . ?
C46 N27 P23 114.27(9) . . ?
N24 C32 C31 112.82(13) . . ?
N24 C33 C34 110.67(13) . . ?
C33 C34 C35 111.07(13) . . ?
N25 C35 C34 111.77(12) . . ?
N25 C36 C37 112.12(13) . . ?
N26 C42 C41 111.97(13) . . ?
N26 C43 C44 110.80(12) . . ?
C45 C44 C43 110.34(13) . . ?
N27 C45 C44 113.09(12) . . ?
N27 C46 C47 112.65(13) . . ?

loop_
_geom_bond_atom_site_label_1
_geom_bond_atom_site_label_2
_geom_bond_distance
_geom_bond_site_symmetry_2
_geom_bond_publ_flag
Cl11 P11 2.0367(5) . ?
Cl12 P11 2.0512(5) . ?
P11 N12 1.5611(13) . ?
P11 N11 1.5632(13) . ?
P12 N13 1.5932(13) . ?
P12 N12 1.6370(13) . ?
P12 N15 1.6426(13) . ?
P12 N14 1.6457(13) . ?
P13 N13 1.5829(13) . ?
P13 N11 1.6289(13) . ?
P13 N16 1.6591(12) . ?
P13 N17 1.6650(13) . ?
N14 C13 1.4733(19) . ?
N14 C12 1.4743(18) . ?
N15 C15 1.4701(19) . ?
N15 C16 1.4779(19) . ?
N16 C22 1.4765(19) . ?
N16 C23 1.4816(19) . ?
N17 C25 1.4779(19) . ?
N17 C26 1.4810(19) . ?
C11 C12 1.523(2) . ?
C13 C14 1.513(2) . ?
C14 C15 1.511(2) . ?
C16 C17 1.508(2) . ?
C21 C22 1.516(2) . ?
C23 C24 1.528(2) . ?
C24 C25 1.517(2) . ?
C26 C27 1.513(2) . ?
Cl21 P21 2.0351(5) . ?
Cl22 P21 2.0463(5) . ?
P21 N22 1.5605(13) . ?
P21 N21 1.5640(13) . ?
P22 N23 1.5896(12) . ?
P22 N22 1.6368(13) . ?
P22 N25 1.6386(13) . ?
P22 N24 1.6599(13) . ?
P23 N23 1.5810(13) . ?
P23 N21 1.6309(13) . ?
P23 N26 1.6598(12) . ?
P23 N27 1.6631(13) . ?
N24 C33 1.4776(18) . ?
N24 C32 1.4791(19) . ?
N25 C35 1.4681(19) . ?
N25 C36 1.4768(19) . ?
N26 C43 1.4785(19) . ?
N26 C42 1.4784(19) . ?
N27 C45 1.4755(19) . ?
N27 C46 1.4824(18) . ?
C31 C32 1.514(2) . ?
C33 C34 1.509(2) . ?
C34 C35 1.511(2) . ?
C36 C37 1.507(2) . ?
C41 C42 1.515(2) . ?
C43 C44 1.524(2) . ?
C44 C45 1.520(2) . ?
C46 C47 1.510(2) . ?
